data_7122068
loop_
_publ_author_name
'Wu, Xiang'
'Chen, Shu-Sen'
'Zhang, Ling'
'Wang, Hai-Jun'
'Gong, Liu-Zhu'

_publ_section_title
;
 Palladium-catalyzed enantioselective carboannulation of 1,3-dienes with
 aryl iodides enables access to chiral indanes.
;
_journal_issue 69
_journal_name_full 'Chemical communications (Cambridge, England)'
_journal_page_first 9595
_journal_page_last 9598
_journal_paper_doi 10.1039/c8cc04641g
_journal_volume 54
_journal_year 2018
_chemical_absolute_configuration rmad
_chemical_formula_moiety 'C12 H16 O3'
_chemical_formula_sum 'C12 H16 O3'
_chemical_formula_weight 208.25
_space_group_crystal_system monoclinic
_space_group_IT_number 4
_space_group_name_Hall 'P 2yb'
_space_group_name_H-M_alt 'P 1 21 1'
_symmetry_space_group_name_Hall 'P 2yb'
_symmetry_space_group_name_H-M 'P 1 21 1'
_atom_sites_solution_hydrogens geom
_atom_sites_solution_primary dual
_audit_creation_date 2017-08-16
_audit_creation_method
;
Olex2 1.2
(compiled 2017.07.20 svn.r3457 for OlexSys, GUI svn.r5375)
;
_audit_update_record
;
2018-01-17 deposited with the CCDC.
2018-07-31 downloaded from the CCDC.
;
_cell_angle_alpha 90
_cell_angle_beta 97.415(4)
_cell_angle_gamma 90
_cell_formula_units_Z 4
_cell_length_a 12.8484(12)
_cell_length_b 6.1584(6)
_cell_length_c 13.6137(13)
_cell_measurement_reflns_used 9909
_cell_measurement_temperature 296(2)
_cell_measurement_theta_max 70.19
_cell_measurement_theta_min 4.45
_cell_volume 1068.18(18)
_computing_cell_refinement 'SAINT v8.37A (Bruker, 2015)'
_computing_data_reduction 'SAINT v8.37A (Bruker, 2015)'
_computing_molecular_graphics 'Olex2 (Dolomanov et al., 2009)'
_computing_publication_material 'Olex2 (Dolomanov et al., 2009)'
_computing_structure_refinement 'ShelXL (Sheldrick, 2015)'
_computing_structure_solution 'ShelXT (Sheldrick, 2015)'
_diffrn_ambient_temperature 296
_diffrn_measured_fraction_theta_full 0.982
_diffrn_measured_fraction_theta_max 0.979
_diffrn_measurement_device_type 'Bruker D8 Venture'
_diffrn_measurement_method '\f and \w scans'
_diffrn_radiation_type CuK\a
_diffrn_radiation_wavelength 1.54178
_diffrn_reflns_av_R_equivalents 0.0408
_diffrn_reflns_av_unetI/netI 0.0334
_diffrn_reflns_Laue_measured_fraction_full 0.982
_diffrn_reflns_Laue_measured_fraction_max 0.979
_diffrn_reflns_limit_h_max 14
_diffrn_reflns_limit_h_min -15
_diffrn_reflns_limit_k_max 6
_diffrn_reflns_limit_k_min -7
_diffrn_reflns_limit_l_max 15
_diffrn_reflns_limit_l_min -16
_diffrn_reflns_number 14606
_diffrn_reflns_point_group_measured_fraction_full 0.965
_diffrn_reflns_point_group_measured_fraction_max 0.954
_diffrn_reflns_theta_full 67.679
_diffrn_reflns_theta_max 70.199
_diffrn_reflns_theta_min 3.274
_diffrn_standards_number 0
_exptl_absorpt_coefficient_mu 0.749
_exptl_absorpt_correction_T_max 0.7533
_exptl_absorpt_correction_T_min 0.6092
_exptl_absorpt_correction_type multi-scan
_exptl_absorpt_process_details
'SADABS-2016/2 (Bruker,2016/2) was used for absorption correction. wR2(int) was 0.1434 before and 0.0750 after correction. The Ratio of minimum to maximum transmission is 0.8087. The \l/2 correction factor is Not present.'
_exptl_crystal_colour colourless
_exptl_crystal_density_diffrn 1.295
_exptl_crystal_description prism
_exptl_crystal_F_000 448
_exptl_crystal_size_max 0.15
_exptl_crystal_size_mid 0.03
_exptl_crystal_size_min 0.02
_refine_diff_density_max 0.158
_refine_diff_density_min -0.194
_refine_diff_density_rms 0.036
_refine_ls_abs_structure_details
;
 Flack x determined using 1501 quotients [(I+)-(I-)]/[(I+)+(I-)]
 (Parsons, Flack and Wagner, Acta Cryst. B69 (2013) 249-259).
;
_refine_ls_abs_structure_Flack 0.10(7)
_refine_ls_extinction_method none
_refine_ls_goodness_of_fit_ref 1.106
_refine_ls_hydrogen_treatment constr
_refine_ls_matrix_type full
_refine_ls_number_parameters 277
_refine_ls_number_reflns 3905
_refine_ls_number_restraints 1
_refine_ls_restrained_S_all 1.106
_refine_ls_R_factor_all 0.0421
_refine_ls_R_factor_gt 0.0387
_refine_ls_shift/su_max 0.002
_refine_ls_shift/su_mean 0.000
_refine_ls_structure_factor_coef Fsqd
_refine_ls_weighting_details 'w=1/[\s^2^(Fo^2^)+(0.0322P)^2^+0.3108P] where P=(Fo^2^+2Fc^2^)/3'
_refine_ls_weighting_scheme calc
_refine_ls_wR_factor_gt 0.0911
_refine_ls_wR_factor_ref 0.0942
_reflns_Friedel_coverage 0.774
_reflns_Friedel_fraction_full 0.944
_reflns_Friedel_fraction_max 0.925
_reflns_number_gt 3676
_reflns_number_total 3905
_reflns_threshold_expression 'I > 2\s(I)'
_cod_data_source_file c8cc04641g2.cif
_cod_data_source_block cu_d8v17262_0m
_cod_depositor_comments 'Adding full bibliography for 7122068.cif.'
_cod_database_code 7122068
_shelx_shelxl_version_number 2014/8
_shelx_space_group_comment
;
The symmetry employed for this shelxl refinement is uniquely defined
by the following loop, which should always be used as a source of
symmetry information in preference to the above space-group names.
They are only intended as comments.
;
_shelx_estimated_absorpt_t_max 0.985
_shelx_estimated_absorpt_t_min 0.896
_olex2_refinement_description
;
1. Fixed Uiso
 At 1.2 times of:
  All C(H) groups, All C(H,H) groups
 At 1.5 times of:
  All O(H) groups
2.a Ternary CH refined with riding coordinates:
 C1(H1A), C1A(H1AB)
2.b Secondary CH2 refined with riding coordinates:
 C2(H2A,H2B), C10(H10A,H10B), C11(H11A,H11B), C12(H12A,H12B), C2A(H2AB,H2AC),
 C10A(H10C,H10D), C11A(H11C,H11D), C12A(H12C,H12D)
2.c Aromatic/amide H refined with riding coordinates:
 C4(H4), C5(H5), C6(H6), C7(H7), C4A(H4A), C5A(H5A), C6A(H6A), C7A(H7A)
2.d Idealised tetrahedral OH refined as rotating group:
 O1(H1), O2(H2), O3(H3), O1A(H1AA), O2A(H2AA), O3A(H3A)
;
_olex2_submission_special_instructions 'No special instructions were received'

loop_
_space_group_symop_operation_xyz
'x, y, z'
'-x, y+1/2, -z'

loop_
_atom_site_label
_atom_site_type_symbol
_atom_site_fract_x
_atom_site_fract_y
_atom_site_fract_z
_atom_site_U_iso_or_equiv
_atom_site_adp_type
_atom_site_occupancy
_atom_site_site_symmetry_order
_atom_site_calc_flag
_atom_site_refinement_flags_posn
O1 O -0.13288(17) 1.1396(3) 0.30656(15) 0.0453(5) Uani 1 1 d .
H1 H -0.0950 1.2473 0.3106 0.068 Uiso 1 1 calc GR
O2 O -0.07958(16) 0.5023(3) 0.01371(16) 0.0439(5) Uani 1 1 d .
H2 H -0.1121 0.3883 0.0163 0.066 Uiso 1 1 calc GR
O3 O -0.13283(16) 1.0690(3) -0.01015(16) 0.0425(5) Uani 1 1 d .
H3 H -0.0736 1.0180 -0.0071 0.064 Uiso 1 1 calc GR
C1 C -0.2086(2) 0.9083(5) 0.17544(19) 0.0324(6) Uani 1 1 d .
H1A H -0.2551 1.0295 0.1531 0.039 Uiso 1 1 calc R
C2 C -0.2666(2) 0.7659(6) 0.2434(2) 0.0431(7) Uani 1 1 d .
H2A H -0.2174 0.6876 0.2907 0.052 Uiso 1 1 calc R
H2B H -0.3122 0.8528 0.2792 0.052 Uiso 1 1 calc R
C3 C -0.3289(2) 0.6129(5) 0.1734(2) 0.0364(6) Uani 1 1 d .
C4 C -0.4134(2) 0.4831(6) 0.1884(2) 0.0477(7) Uani 1 1 d .
H4 H -0.4396 0.4854 0.2490 0.057 Uiso 1 1 calc R
C5 C -0.4585(3) 0.3504(5) 0.1133(3) 0.0502(8) Uani 1 1 d .
H5 H -0.5152 0.2632 0.1234 0.060 Uiso 1 1 calc R
C6 C -0.4202(2) 0.3453(5) 0.0230(3) 0.0482(8) Uani 1 1 d .
H6 H -0.4510 0.2544 -0.0271 0.058 Uiso 1 1 calc R
C7 C -0.3357(2) 0.4760(5) 0.0068(2) 0.0389(6) Uani 1 1 d .
H7 H -0.3102 0.4738 -0.0541 0.047 Uiso 1 1 calc R
C8 C -0.28972(19) 0.6096(4) 0.08236(19) 0.0306(6) Uani 1 1 d .
C9 C -0.19751(19) 0.7641(4) 0.08315(18) 0.0277(5) Uani 1 1 d .
C10 C -0.0942(2) 0.6342(5) 0.0969(2) 0.0357(6) Uani 1 1 d .
H10A H -0.0359 0.7349 0.1093 0.043 Uiso 1 1 calc R
H10B H -0.0932 0.5421 0.1548 0.043 Uiso 1 1 calc R
C11 C -0.2073(2) 0.8972(4) -0.0122(2) 0.0356(6) Uani 1 1 d .
H11A H -0.1985 0.8013 -0.0670 0.043 Uiso 1 1 calc R
H11B H -0.2774 0.9581 -0.0241 0.043 Uiso 1 1 calc R
C12 C -0.1080(2) 1.0039(5) 0.2271(2) 0.0409(7) Uani 1 1 d .
H12A H -0.0608 0.8887 0.2531 0.049 Uiso 1 1 calc R
H12B H -0.0735 1.0889 0.1807 0.049 Uiso 1 1 calc R
O1A O 0.02477(15) 0.4473(4) 0.32721(14) 0.0449(5) Uani 1 1 d .
H1AA H 0.0305 0.4679 0.3872 0.067 Uiso 1 1 calc GR
O2A O 0.14896(15) 0.4737(3) 0.51377(13) 0.0375(4) Uani 1 1 d .
H2AA H 0.1316 0.5111 0.5671 0.056 Uiso 1 1 calc GR
O3A O 0.12463(17) 1.0095(3) 0.52679(15) 0.0434(5) Uani 1 1 d .
H3A H 0.1400 1.1376 0.5209 0.065 Uiso 1 1 calc GR
C1A C 0.1784(2) 0.6713(5) 0.3035(2) 0.0334(6) Uani 1 1 d .
H1AB H 0.1322 0.7726 0.2632 0.040 Uiso 1 1 calc R
C2A C 0.2838(2) 0.6663(6) 0.2608(2) 0.0456(8) Uani 1 1 d .
H2AB H 0.3185 0.5273 0.2732 0.055 Uiso 1 1 calc R
H2AC H 0.2736 0.6936 0.1901 0.055 Uiso 1 1 calc R
C3A C 0.3459(2) 0.8450(5) 0.3153(2) 0.0391(7) Uani 1 1 d .
C4A C 0.4381(2) 0.9419(6) 0.2948(2) 0.0504(8) Uani 1 1 d .
H4A H 0.4676 0.9026 0.2384 0.061 Uiso 1 1 calc R
C5A C 0.4856(2) 1.0967(6) 0.3584(3) 0.0514(8) Uani 1 1 d .
H5A H 0.5471 1.1627 0.3444 0.062 Uiso 1 1 calc R
C6A C 0.4432(2) 1.1552(5) 0.4427(3) 0.0484(8) Uani 1 1 d .
H6A H 0.4763 1.2593 0.4853 0.058 Uiso 1 1 calc R
C7A C 0.3508(2) 1.0585(5) 0.4640(2) 0.0396(7) Uani 1 1 d .
H7A H 0.3225 1.0962 0.5211 0.048 Uiso 1 1 calc R
C8A C 0.3014(2) 0.9059(4) 0.3995(2) 0.0316(6) Uani 1 1 d .
C9A C 0.2032(2) 0.7723(4) 0.40920(18) 0.0290(5) Uani 1 1 d .
C10A C 0.2346(2) 0.6058(4) 0.49136(19) 0.0331(6) Uani 1 1 d .
H10C H 0.2889 0.5124 0.4714 0.040 Uiso 1 1 calc R
H10D H 0.2639 0.6820 0.5509 0.040 Uiso 1 1 calc R
C11A C 0.1096(2) 0.9099(4) 0.4320(2) 0.0342(6) Uani 1 1 d .
H11C H 0.0963 1.0220 0.3820 0.041 Uiso 1 1 calc R
H11D H 0.0478 0.8180 0.4277 0.041 Uiso 1 1 calc R
C12A C 0.1265(2) 0.4505(5) 0.2952(2) 0.0405(7) Uani 1 1 d .
H12C H 0.1202 0.4034 0.2267 0.049 Uiso 1 1 calc R
H12D H 0.1712 0.3474 0.3344 0.049 Uiso 1 1 calc R

loop_
_atom_site_aniso_label
_atom_site_aniso_U_11
_atom_site_aniso_U_22
_atom_site_aniso_U_33
_atom_site_aniso_U_23
_atom_site_aniso_U_13
_atom_site_aniso_U_12
O1 0.0568(13) 0.0398(13) 0.0404(11) -0.0131(9) 0.0106(9) -0.0161(10)
O2 0.0436(11) 0.0308(11) 0.0604(13) -0.0104(10) 0.0189(10) -0.0017(9)
O3 0.0431(11) 0.0285(11) 0.0585(13) 0.0069(9) 0.0168(10) -0.0026(8)
C1 0.0315(13) 0.0321(15) 0.0338(14) -0.0035(11) 0.0054(11) -0.0016(11)
C2 0.0472(17) 0.0491(19) 0.0345(15) -0.0039(13) 0.0108(12) -0.0126(14)
C3 0.0366(14) 0.0354(15) 0.0374(15) 0.0035(12) 0.0058(12) -0.0053(12)
C4 0.0468(17) 0.0446(18) 0.0536(18) 0.0081(15) 0.0135(14) -0.0122(15)
C5 0.0428(17) 0.0391(18) 0.068(2) 0.0073(15) 0.0050(16) -0.0156(14)
C6 0.0442(17) 0.0345(17) 0.063(2) -0.0048(14) -0.0055(15) -0.0077(13)
C7 0.0427(15) 0.0308(15) 0.0425(15) -0.0052(12) 0.0026(12) -0.0020(12)
C8 0.0296(13) 0.0246(14) 0.0373(14) 0.0002(11) 0.0032(10) -0.0009(10)
C9 0.0277(13) 0.0255(13) 0.0302(13) -0.0028(10) 0.0047(10) -0.0018(10)
C10 0.0335(14) 0.0303(16) 0.0435(16) -0.0022(12) 0.0058(12) 0.0013(11)
C11 0.0406(15) 0.0283(15) 0.0385(15) 0.0025(11) 0.0067(12) -0.0021(11)
C12 0.0377(15) 0.0461(18) 0.0393(15) -0.0110(13) 0.0062(12) -0.0094(13)
O1A 0.0478(11) 0.0477(13) 0.0399(11) -0.0092(10) 0.0090(9) -0.0208(10)
O2A 0.0470(11) 0.0288(10) 0.0378(10) 0.0028(8) 0.0104(8) -0.0076(9)
O3A 0.0546(12) 0.0317(11) 0.0456(11) -0.0047(9) 0.0134(9) 0.0013(10)
C1A 0.0363(14) 0.0311(15) 0.0326(14) 0.0005(11) 0.0034(11) -0.0061(11)
C2A 0.0451(17) 0.052(2) 0.0424(17) -0.0069(14) 0.0138(13) -0.0105(14)
C3A 0.0359(15) 0.0373(17) 0.0449(16) 0.0032(12) 0.0081(12) -0.0040(12)
C4A 0.0422(17) 0.059(2) 0.0520(19) 0.0096(16) 0.0126(14) -0.0106(16)
C5A 0.0352(16) 0.0477(19) 0.071(2) 0.0154(17) 0.0056(15) -0.0118(14)
C6A 0.0392(16) 0.0307(16) 0.073(2) 0.0024(15) -0.0035(15) -0.0087(13)
C7A 0.0370(15) 0.0285(15) 0.0523(17) -0.0022(12) 0.0019(13) -0.0009(11)
C8A 0.0310(13) 0.0245(13) 0.0390(14) 0.0041(11) 0.0033(11) -0.0015(10)
C9A 0.0289(13) 0.0250(13) 0.0329(13) 0.0013(10) 0.0029(10) -0.0011(10)
C10A 0.0345(14) 0.0266(14) 0.0378(15) 0.0047(11) 0.0033(11) 0.0004(11)
C11A 0.0340(14) 0.0267(14) 0.0415(15) 0.0009(11) 0.0033(11) -0.0004(10)
C12A 0.0470(16) 0.0358(16) 0.0395(15) -0.0078(12) 0.0090(12) -0.0102(13)

loop_
_atom_type_symbol
_atom_type_description
_atom_type_scat_dispersion_real
_atom_type_scat_dispersion_imag
_atom_type_scat_source
C C 0.0181 0.0091 'International Tables Vol C Tables 4.2.6.8 and 6.1.1.4'
H H 0.0000 0.0000 'International Tables Vol C Tables 4.2.6.8 and 6.1.1.4'
O O 0.0492 0.0322 'International Tables Vol C Tables 4.2.6.8 and 6.1.1.4'

loop_
_geom_angle_atom_site_label_1
_geom_angle_atom_site_label_2
_geom_angle_atom_site_label_3
_geom_angle
C12 O1 H1 109.5
C10 O2 H2 109.5
C11 O3 H3 109.5
C2 C1 H1A 107.4
C2 C1 C9 105.2(2)
C9 C1 H1A 107.4
C12 C1 H1A 107.4
C12 C1 C2 113.2(2)
C12 C1 C9 115.8(2)
C1 C2 H2A 111.0
C1 C2 H2B 111.0
H2A C2 H2B 109.0
C3 C2 C1 103.7(2)
C3 C2 H2A 111.0
C3 C2 H2B 111.0
C4 C3 C2 129.4(3)
C4 C3 C8 120.1(3)
C8 C3 C2 110.5(2)
C3 C4 H4 120.1
C5 C4 C3 119.7(3)
C5 C4 H4 120.1
C4 C5 H5 119.6
C4 C5 C6 120.7(3)
C6 C5 H5 119.6
C5 C6 H6 120.0
C5 C6 C7 120.1(3)
C7 C6 H6 120.0
C6 C7 H7 120.3
C8 C7 C6 119.5(3)
C8 C7 H7 120.3
C3 C8 C9 110.8(2)
C7 C8 C3 119.9(3)
C7 C8 C9 129.3(2)
C8 C9 C1 102.11(19)
C8 C9 C10 109.5(2)
C8 C9 C11 110.6(2)
C10 C9 C1 111.4(2)
C11 C9 C1 111.9(2)
C11 C9 C10 110.9(2)
O2 C10 C9 113.5(2)
O2 C10 H10A 108.9
O2 C10 H10B 108.9
C9 C10 H10A 108.9
C9 C10 H10B 108.9
H10A C10 H10B 107.7
O3 C11 C9 113.7(2)
O3 C11 H11A 108.8
O3 C11 H11B 108.8
C9 C11 H11A 108.8
C9 C11 H11B 108.8
H11A C11 H11B 107.7
O1 C12 C1 108.5(2)
O1 C12 H12A 110.0
O1 C12 H12B 110.0
C1 C12 H12A 110.0
C1 C12 H12B 110.0
H12A C12 H12B 108.4
C12A O1A H1AA 109.5
C10A O2A H2AA 109.5
C11A O3A H3A 109.5
C2A C1A H1AB 107.5
C2A C1A C9A 105.7(2)
C9A C1A H1AB 107.5
C12A C1A H1AB 107.5
C12A C1A C2A 110.7(2)
C12A C1A C9A 117.6(2)
C1A C2A H2AB 111.0
C1A C2A H2AC 111.0
H2AB C2A H2AC 109.0
C3A C2A C1A 103.6(2)
C3A C2A H2AB 111.0
C3A C2A H2AC 111.0
C4A C3A C2A 129.1(3)
C4A C3A C8A 120.0(3)
C8A C3A C2A 110.8(2)
C3A C4A H4A 120.2
C5A C4A C3A 119.5(3)
C5A C4A H4A 120.2
C4A C5A H5A 119.6
C4A C5A C6A 120.9(3)
C6A C5A H5A 119.6
C5A C6A H6A 120.0
C5A C6A C7A 120.0(3)
C7A C6A H6A 120.0
C6A C7A H7A 120.2
C8A C7A C6A 119.5(3)
C8A C7A H7A 120.2
C3A C8A C9A 110.9(2)
C7A C8A C3A 120.0(3)
C7A C8A C9A 128.9(2)
C8A C9A C1A 102.0(2)
C8A C9A C10A 106.3(2)
C8A C9A C11A 113.5(2)
C10A C9A C1A 114.1(2)
C10A C9A C11A 111.1(2)
C11A C9A C1A 109.5(2)
O2A C10A C9A 113.5(2)
O2A C10A H10C 108.9
O2A C10A H10D 108.9
C9A C10A H10C 108.9
C9A C10A H10D 108.9
H10C C10A H10D 107.7
O3A C11A C9A 113.8(2)
O3A C11A H11C 108.8
O3A C11A H11D 108.8
C9A C11A H11C 108.8
C9A C11A H11D 108.8
H11C C11A H11D 107.7
O1A C12A C1A 113.7(2)
O1A C12A H12C 108.8
O1A C12A H12D 108.8
C1A C12A H12C 108.8
C1A C12A H12D 108.8
H12C C12A H12D 107.7

loop_
_geom_bond_atom_site_label_1
_geom_bond_atom_site_label_2
_geom_bond_distance
O1 H1 0.8200
O1 C12 1.435(3)
O2 H2 0.8200
O2 C10 1.426(3)
O3 H3 0.8200
O3 C11 1.424(3)
C1 H1A 0.9800
C1 C2 1.536(4)
C1 C9 1.560(3)
C1 C12 1.510(4)
C2 H2A 0.9700
C2 H2B 0.9700
C2 C3 1.497(4)
C3 C4 1.384(4)
C3 C8 1.397(4)
C4 H4 0.9300
C4 C5 1.377(5)
C5 H5 0.9300
C5 C6 1.382(5)
C6 H6 0.9300
C6 C7 1.392(4)
C7 H7 0.9300
C7 C8 1.388(4)
C8 C9 1.519(3)
C9 C10 1.540(4)
C9 C11 1.526(4)
C10 H10A 0.9700
C10 H10B 0.9700
C11 H11A 0.9700
C11 H11B 0.9700
C12 H12A 0.9700
C12 H12B 0.9700
O1A H1AA 0.8200
O1A C12A 1.430(3)
O2A H2AA 0.8200
O2A C10A 1.432(3)
O3A H3A 0.8200
O3A C11A 1.419(3)
C1A H1AB 0.9800
C1A C2A 1.541(4)
C1A C9A 1.562(4)
C1A C12A 1.513(4)
C2A H2AB 0.9700
C2A H2AC 0.9700
C2A C3A 1.498(4)
C3A C4A 1.387(4)
C3A C8A 1.397(4)
C4A H4A 0.9300
C4A C5A 1.377(5)
C5A H5A 0.9300
C5A C6A 1.380(5)
C6A H6A 0.9300
C6A C7A 1.392(4)
C7A H7A 0.9300
C7A C8A 1.383(4)
C8A C9A 1.526(3)
C9A C10A 1.533(3)
C9A C11A 1.535(4)
C10A H10C 0.9700
C10A H10D 0.9700
C11A H11C 0.9700
C11A H11D 0.9700
C12A H12C 0.9700
C12A H12D 0.9700

loop_
_geom_hbond_atom_site_label_D
_geom_hbond_atom_site_label_H
_geom_hbond_atom_site_label_A
_geom_hbond_distance_DH
_geom_hbond_distance_HA
_geom_hbond_distance_DA
_geom_hbond_angle_DHA
_geom_hbond_site_symmetry_A
O1 H1 O1A 0.82 1.96 2.761(3) 164.9 1_565
O2 H2 O3 0.82 2.01 2.763(3) 152.4 1_545
O3 H3 O2 0.82 1.98 2.767(3) 159.5 2
O1A H1AA O2A 0.82 2.15 2.824(3) 139.9 .
O3A H3A O2A 0.82 2.08 2.884(3) 168.4 1_565
